data_7250665
loop_
_publ_author_name
'Tominaga, Masahide'
'Kamada, Ryusei'
'Hyodo, Tadashi'
'Yamaguchi, Kentaro'

_publ_section_title
;
 Co-crystals built from macrocycles with pyromellitic diimides and
 naphthalene derivatives: transformation of a binary co-crystal solvate to
 a solvate through solvent exchange
;
_journal_issue 29
_journal_name_full CrystEngComm
_journal_page_first 5003
_journal_page_last 5009
_journal_paper_doi 10.1039/D5CE00462D
_journal_volume 27
_journal_year 2025
_chemical_formula_sum 'C48 H50 N4 O9'
_chemical_formula_weight 826.92
_space_group_crystal_system triclinic
_space_group_IT_number 2
_space_group_name_Hall '-P 1'
_space_group_name_H-M_alt 'P -1'
_atom_sites_solution_hydrogens geom
_audit_creation_method SHELXL-2019/1
_audit_update_record
;
2025-04-17 deposited with the CCDC.	2025-07-02 downloaded from the CCDC.
;
_cell_angle_alpha 113.668(2)
_cell_angle_beta 105.994(2)
_cell_angle_gamma 92.943(2)
_cell_formula_units_Z 4
_cell_length_a 16.4443(5)
_cell_length_b 16.6197(5)
_cell_length_c 17.6078(6)
_cell_measurement_reflns_used 9742
_cell_measurement_temperature 100(2)
_cell_measurement_theta_max 78.44
_cell_measurement_theta_min 3.61
_cell_volume 4164.5(2)
_computing_cell_refinement 'SAINT (Bruker AXS, 2015)'
_computing_data_collection 'APEX4 (Bruker AXS, 2015)'
_computing_data_reduction 'SAINT (Bruker AXS, 2015)'
_computing_molecular_graphics 'ORTEP-3 for Windows (Farrugia, 1997)'
_computing_publication_material 'SHELXLE (H\"ubschle et al., 2011)'
_computing_structure_refinement 'SHELXL-2019/2 (Sheldrick, 2018)'
_computing_structure_solution 'SHELXT 2018/2 (Sheldrick, 2015)'
_diffrn_ambient_temperature 100(2)
_diffrn_detector_area_resol_mean 10.24
_diffrn_measured_fraction_theta_full 0.250
_diffrn_measured_fraction_theta_max 0.885
_diffrn_measurement_device_type 'BrukerD8 goniometer'
_diffrn_measurement_method 'omega and phi scans'
_diffrn_radiation_type CuK\a
_diffrn_radiation_wavelength 1.54178
_diffrn_reflns_av_R_equivalents 0.0578
_diffrn_reflns_av_unetI/netI 0.0633
_diffrn_reflns_Laue_measured_fraction_full 0.250
_diffrn_reflns_Laue_measured_fraction_max 0.885
_diffrn_reflns_limit_h_max 20
_diffrn_reflns_limit_h_min -19
_diffrn_reflns_limit_k_max 20
_diffrn_reflns_limit_k_min -21
_diffrn_reflns_limit_l_max 21
_diffrn_reflns_limit_l_min -22
_diffrn_reflns_number 45481
_diffrn_reflns_point_group_measured_fraction_full 0.250
_diffrn_reflns_point_group_measured_fraction_max 0.885
_diffrn_reflns_theta_full 3.125
_diffrn_reflns_theta_max 78.807
_diffrn_reflns_theta_min 3.115
_diffrn_source 'rotating-anode X-ray tube'
_exptl_absorpt_coefficient_mu 0.747
_exptl_absorpt_correction_T_max 0.9582
_exptl_absorpt_correction_T_min 0.8224
_exptl_absorpt_correction_type empirical
_exptl_absorpt_process_details 'SADABS Sheldrick 1996'
_exptl_crystal_colour colourless
_exptl_crystal_density_diffrn 1.319
_exptl_crystal_description prismatic
_exptl_crystal_F_000 1752
_exptl_crystal_size_max 0.080
_exptl_crystal_size_mid 0.080
_exptl_crystal_size_min 0.060
_refine_diff_density_max 0.489
_refine_diff_density_min -0.437
_refine_diff_density_rms 0.091
_refine_ls_extinction_coef 0.00058(9)
_refine_ls_extinction_expression Fc^*^=kFc[1+0.001xFc^2^\l^3^/sin(2\q)]^-1/4^
_refine_ls_extinction_method 'SHELXL-2019/1 (Sheldrick 2019)'
_refine_ls_goodness_of_fit_ref 1.053
_refine_ls_hydrogen_treatment constr
_refine_ls_matrix_type full
_refine_ls_number_parameters 1104
_refine_ls_number_reflns 15905
_refine_ls_number_restraints 0
_refine_ls_restrained_S_all 1.053
_refine_ls_R_factor_all 0.1505
_refine_ls_R_factor_gt 0.0918
_refine_ls_shift/su_max 0.000
_refine_ls_shift/su_mean 0.000
_refine_ls_structure_factor_coef Fsqd
_refine_ls_weighting_details 'w=1/[\s^2^(Fo^2^)+(0.0914P)^2^+16.7317P] where P=(Fo^2^+2Fc^2^)/3'
_refine_ls_weighting_scheme calc
_refine_ls_wR_factor_gt 0.2143
_refine_ls_wR_factor_ref 0.2668
_reflns_Friedel_coverage 0.000
_reflns_number_gt 9797
_reflns_number_total 15905
_reflns_threshold_expression 'I > 2\s(I)'
_cod_data_source_file d5ce00462d2.cif
_cod_data_source_block 1f
_cod_depositor_comments 'Adding full bibliography for 7250664--7250669.cif.'
_cod_database_code 7250665
_shelx_shelxl_version_number 2019/1
_shelx_space_group_comment
;
The symmetry employed for this shelxl refinement is uniquely defined
by the following loop, which should always be used as a source of
symmetry information in preference to the above space-group names.
They are only intended as comments.
;
_shelx_estimated_absorpt_t_min 0.943
_shelx_estimated_absorpt_t_max 0.957

loop_
_space_group_symop_operation_xyz
'x, y, z'
'-x, -y, -z'

loop_
_atom_site_label
_atom_site_type_symbol
_atom_site_fract_x
_atom_site_fract_y
_atom_site_fract_z
_atom_site_U_iso_or_equiv
_atom_site_adp_type
_atom_site_occupancy
_atom_site_site_symmetry_order
_atom_site_calc_flag
_atom_site_refinement_flags_posn
_atom_site_refinement_flags_adp
_atom_site_refinement_flags_occupancy
_atom_site_disorder_assembly
_atom_site_disorder_group
C1 C 0.3544(3) 0.8029(3) 0.8331(3) 0.0325(10) Uani 1 1 d . . . . .
H1 H 0.392876 0.855413 0.839468 0.039 Uiso 1 1 calc R U . . .
C2 C 0.2605(3) 0.8095(3) 0.7977(3) 0.0291(9) Uani 1 1 d . . . . .
H2A H 0.249535 0.810775 0.740056 0.035 Uiso 1 1 calc R U . . .
H2B H 0.248850 0.865842 0.838237 0.035 Uiso 1 1 calc R U . . .
C3 C 0.1996(3) 0.7293(3) 0.7877(3) 0.0264(9) Uani 1 1 d . . . . .
C4 C 0.2183(3) 0.6432(3) 0.7236(3) 0.0270(9) Uani 1 1 d . . . . .
H4A H 0.205762 0.643508 0.665469 0.032 Uiso 1 1 calc R U . . .
H4B H 0.180131 0.590966 0.716880 0.032 Uiso 1 1 calc R U . . .
C5 C 0.3129(3) 0.6344(3) 0.7566(3) 0.0293(9) Uani 1 1 d . . . . .
C6 C 0.3711(3) 0.7163(3) 0.7677(3) 0.0301(10) Uani 1 1 d . . . . .
H6A H 0.432159 0.711400 0.788861 0.036 Uiso 1 1 calc R U . . .
H6B H 0.360014 0.718079 0.710246 0.036 Uiso 1 1 calc R U . . .
C7 C 0.3719(3) 0.8005(4) 0.9211(3) 0.0404(12) Uani 1 1 d . . . . .
H7A H 0.361245 0.856331 0.963424 0.048 Uiso 1 1 calc R U . . .
H7B H 0.432971 0.796377 0.943877 0.048 Uiso 1 1 calc R U . . .
C8 C 0.2189(3) 0.7278(3) 0.8778(3) 0.0319(10) Uani 1 1 d . . . . .
H8A H 0.207469 0.783251 0.919831 0.038 Uiso 1 1 calc R U . . .
H8B H 0.180854 0.676378 0.872509 0.038 Uiso 1 1 calc R U . . .
C9 C 0.3136(3) 0.7201(4) 0.9118(3) 0.0367(11) Uani 1 1 d . . . . .
H9 H 0.325623 0.718847 0.970101 0.044 Uiso 1 1 calc R U . . .
C10 C 0.3301(3) 0.6341(3) 0.8469(3) 0.0356(11) Uani 1 1 d . . . . .
H10A H 0.292158 0.582233 0.841083 0.043 Uiso 1 1 calc R U . . .
H10B H 0.390514 0.627930 0.869246 0.043 Uiso 1 1 calc R U . . .
C11 C 0.1049(3) 0.7375(3) 0.7569(3) 0.0256(9) Uani 1 1 d . . . . .
H11A H 0.068605 0.689686 0.759198 0.031 Uiso 1 1 calc R U . . .
H11B H 0.096517 0.795626 0.797792 0.031 Uiso 1 1 calc R U . . .
C12 C 0.0818(3) 0.8033(3) 0.6475(3) 0.0254(9) Uani 1 1 d . . . . .
C13 C 0.0497(2) 0.7645(3) 0.5498(3) 0.0241(9) Uani 1 1 d . . . . .
C14 C 0.0448(3) 0.8074(3) 0.4966(3) 0.0263(9) Uani 1 1 d . . . . .
H14 H 0.062352 0.870157 0.518916 0.032 Uiso 1 1 calc R U . . .
C15 C 0.0121(2) 0.7515(3) 0.4077(3) 0.0225(8) Uani 1 1 d . . . . .
C16 C -0.0011(2) 0.7752(3) 0.3325(3) 0.0244(9) Uani 1 1 d . . . . .
C17 C -0.0396(3) 0.6216(3) 0.2762(3) 0.0258(9) Uani 1 1 d . . . . .
C18 C -0.0134(2) 0.6593(3) 0.3740(3) 0.0246(9) Uani 1 1 d . . . . .
C19 C -0.0107(2) 0.6160(3) 0.4275(3) 0.0247(9) Uani 1 1 d . . . . .
H19 H -0.029556 0.553478 0.405045 0.030 Uiso 1 1 calc R U . . .
C20 C 0.0222(2) 0.6723(3) 0.5169(3) 0.0236(8) Uani 1 1 d . . . . .
C21 C 0.0356(2) 0.6508(3) 0.5935(3) 0.0232(8) Uani 1 1 d . . . . .
C22 C -0.0420(3) 0.6904(3) 0.1698(3) 0.0272(9) Uani 1 1 d . . . . .
H22A H -0.068786 0.741527 0.166681 0.033 Uiso 1 1 calc R U . . .
H22B H -0.083567 0.634938 0.126809 0.033 Uiso 1 1 calc R U . . .
C23 C 0.0395(3) 0.6912(3) 0.1432(3) 0.0273(9) Uani 1 1 d . . . . .
C24 C 0.1045(3) 0.7793(3) 0.2015(3) 0.0304(10) Uani 1 1 d . . . . .
H24A H 0.122649 0.787709 0.263106 0.037 Uiso 1 1 calc R U . . .
H24B H 0.076855 0.830020 0.198753 0.037 Uiso 1 1 calc R U . . .
C25 C 0.1838(3) 0.7780(3) 0.1711(3) 0.0336(10) Uani 1 1 d . . . . .
H25 H 0.225566 0.835441 0.209742 0.040 Uiso 1 1 calc R U . . .
C26 C 0.2266(3) 0.6999(3) 0.1761(3) 0.0332(10) Uani 1 1 d . . . . .
H26A H 0.245530 0.707583 0.237438 0.040 Uiso 1 1 calc R U . . .
H26B H 0.277960 0.699219 0.157101 0.040 Uiso 1 1 calc R U . . .
C27 C 0.1632(3) 0.6111(3) 0.1172(3) 0.0304(10) Uani 1 1 d . . . . .
C28 C 0.0835(3) 0.6135(3) 0.1475(3) 0.0276(9) Uani 1 1 d . . . . .
H28A H 0.042209 0.556498 0.109800 0.033 Uiso 1 1 calc R U . . .
H28B H 0.101179 0.619945 0.208475 0.033 Uiso 1 1 calc R U . . .
C29 C 0.0127(3) 0.6809(3) 0.0488(3) 0.0335(10) Uani 1 1 d . . . . .
H29A H -0.015471 0.731153 0.045469 0.040 Uiso 1 1 calc R U . . .
H29B H -0.029394 0.624622 0.009877 0.040 Uiso 1 1 calc R U . . .
C30 C 0.0912(3) 0.6794(4) 0.0175(3) 0.0384(11) Uani 1 1 d . . . . .
H30 H 0.072295 0.671883 -0.044364 0.046 Uiso 1 1 calc R U . . .
C31 C 0.1351(3) 0.6012(3) 0.0227(3) 0.0360(11) Uani 1 1 d . . . . .
H31A H 0.094591 0.543926 -0.016587 0.043 Uiso 1 1 calc R U . . .
H31B H 0.185966 0.600438 0.002843 0.043 Uiso 1 1 calc R U . . .
C32 C 0.1547(3) 0.7670(4) 0.0760(3) 0.0407(12) Uani 1 1 d . . . . .
H32A H 0.127116 0.817608 0.072901 0.049 Uiso 1 1 calc R U . . .
H32B H 0.205219 0.766791 0.055754 0.049 Uiso 1 1 calc R U . . .
C33 C 0.2056(3) 0.5312(3) 0.1192(3) 0.0336(10) Uani 1 1 d . . . . .
H33A H 0.166164 0.475184 0.073836 0.040 Uiso 1 1 calc R U . . .
H33B H 0.258928 0.534253 0.103894 0.040 Uiso 1 1 calc R U . . .
C34 C 0.3053(3) 0.5667(3) 0.2704(3) 0.0320(10) Uani 1 1 d . . . . .
C35 C 0.2972(3) 0.5512(3) 0.3458(3) 0.0293(10) Uani 1 1 d . . . . .
C36 C 0.3571(3) 0.5771(3) 0.4280(3) 0.0288(9) Uani 1 1 d . . . . .
H36 H 0.413935 0.607726 0.444076 0.035 Uiso 1 1 calc R U . . .
C37 C 0.3280(3) 0.5551(3) 0.4847(3) 0.0302(10) Uani 1 1 d . . . . .
C38 C 0.3746(3) 0.5713(3) 0.5763(3) 0.0313(10) Uani 1 1 d . . . . .
C39 C 0.2358(3) 0.4981(3) 0.5380(3) 0.0282(9) Uani 1 1 d . . . . .
C40 C 0.2444(3) 0.5105(3) 0.4611(3) 0.0287(9) Uani 1 1 d . . . . .
C41 C 0.1847(3) 0.4827(3) 0.3787(3) 0.0279(9) Uani 1 1 d . . . . .
H41 H 0.128250 0.451212 0.362685 0.033 Uiso 1 1 calc R U . . .
C42 C 0.2136(3) 0.5046(3) 0.3210(3) 0.0277(9) Uani 1 1 d . . . . .
C43 C 0.1694(3) 0.4838(3) 0.2281(3) 0.0305(10) Uani 1 1 d . . . . .
C44 C 0.3308(3) 0.5468(3) 0.6936(3) 0.0322(10) Uani 1 1 d . . . . .
H44A H 0.391611 0.542694 0.717560 0.039 Uiso 1 1 calc R U . . .
H44B H 0.294219 0.495917 0.690960 0.039 Uiso 1 1 calc R U . . .
C46 C 0.7780(3) 0.9908(3) 0.9509(3) 0.0368(11) Uani 1 1 d . . . . .
H46 H 0.768779 1.053837 0.967911 0.044 Uiso 1 1 calc R U . . .
C47 C 0.6953(3) 0.9263(3) 0.8818(3) 0.0346(11) Uani 1 1 d . . . . .
H47A H 0.680495 0.938359 0.829406 0.042 Uiso 1 1 calc R U . . .
H47B H 0.647040 0.935899 0.905962 0.042 Uiso 1 1 calc R U . . .
C48 C 0.7087(3) 0.8290(3) 0.8558(3) 0.0289(9) Uani 1 1 d . . . . .
C49 C 0.7837(3) 0.8159(3) 0.8189(3) 0.0256(9) Uani 1 1 d . . . . .
H49A H 0.769021 0.826150 0.765436 0.031 Uiso 1 1 calc R U . . .
H49B H 0.792940 0.753533 0.802202 0.031 Uiso 1 1 calc R U . . .
C50 C 0.8667(3) 0.8802(3) 0.8861(3) 0.0258(9) Uani 1 1 d . . . . .
C51 C 0.8516(3) 0.9766(3) 0.9109(3) 0.0335(10) Uani 1 1 d . . . . .
H51A H 0.836329 0.988039 0.858189 0.040 Uiso 1 1 calc R U . . .
H51B H 0.904900 1.018984 0.953909 0.040 Uiso 1 1 calc R U . . .
C52 C 0.8011(3) 0.9724(4) 1.0318(4) 0.0425(12) Uani 1 1 d . . . . .
H52A H 0.753898 0.981686 1.057442 0.051 Uiso 1 1 calc R U . . .
H52B H 0.853924 1.014457 1.076474 0.051 Uiso 1 1 calc R U . . .
C53 C 0.7335(3) 0.8120(3) 0.9385(3) 0.0336(10) Uani 1 1 d . . . . .
H53A H 0.686105 0.820386 0.963892 0.040 Uiso 1 1 calc R U . . .
H53B H 0.742425 0.749636 0.922388 0.040 Uiso 1 1 calc R U . . .
C54 C 0.8159(3) 0.8763(3) 1.0065(3) 0.0358(11) Uani 1 1 d . . . . .
H54 H 0.830985 0.864628 1.059727 0.043 Uiso 1 1 calc R U . . .
C55 C 0.8896(3) 0.8628(3) 0.9681(3) 0.0330(10) Uani 1 1 d . . . . .
H55A H 0.900098 0.800966 0.952485 0.040 Uiso 1 1 calc R U . . .
H55B H 0.942930 0.904387 1.012184 0.040 Uiso 1 1 calc R U . . .
C56 C 0.6262(3) 0.7633(3) 0.7904(3) 0.0273(9) Uani 1 1 d . . . . .
H56A H 0.633379 0.702468 0.784377 0.033 Uiso 1 1 calc R U . . .
H56B H 0.578276 0.778851 0.814269 0.033 Uiso 1 1 calc R U . . .
C57 C 0.5448(3) 0.8110(3) 0.6752(3) 0.0286(9) Uani 1 1 d . . . . .
C58 C 0.5372(3) 0.7854(3) 0.5815(3) 0.0273(9) Uani 1 1 d . . . . .
C59 C 0.4938(3) 0.8194(3) 0.5245(3) 0.0298(10) Uani 1 1 d . . . . .
H59 H 0.460557 0.864686 0.540865 0.036 Uiso 1 1 calc R U . . .
C60 C 0.5028(3) 0.7822(3) 0.4420(3) 0.0289(9) Uani 1 1 d . . . . .
C61 C 0.4700(3) 0.8044(3) 0.3665(3) 0.0316(10) Uani 1 1 d . . . . .
C62 C 0.5466(3) 0.6904(3) 0.3255(3) 0.0287(9) Uani 1 1 d . . . . .
C64 C 0.5505(3) 0.7146(3) 0.4179(3) 0.0275(9) Uani 1 1 d . . . . .
C65 C 0.5931(3) 0.6801(3) 0.4741(3) 0.0268(9) Uani 1 1 d . . . . .
H65 H 0.625237 0.633923 0.457193 0.032 Uiso 1 1 calc R U . . .
C66 C 0.5853(3) 0.7184(3) 0.5575(3) 0.0270(9) Uani 1 1 d . . . . .
C67 C 0.6246(3) 0.7002(3) 0.6340(3) 0.0263(9) Uani 1 1 d . . . . .
C68 C 0.4836(3) 0.7507(3) 0.2162(3) 0.0313(10) Uani 1 1 d . . . . .
H68A H 0.426695 0.767813 0.200840 0.038 Uiso 1 1 calc R U . . .
H68B H 0.479573 0.688989 0.172398 0.038 Uiso 1 1 calc R U . . .
C69 C 0.5508(3) 0.8139(3) 0.2098(3) 0.0265(9) Uani 1 1 d . . . . .
C70 C 0.5465(3) 0.9121(3) 0.2602(3) 0.0322(10) Uani 1 1 d . . . . .
H70A H 0.487818 0.922491 0.237466 0.039 Uiso 1 1 calc R U . . .
H70B H 0.558580 0.926578 0.322961 0.039 Uiso 1 1 calc R U . . .
C71 C 0.6119(3) 0.9728(3) 0.2504(3) 0.0336(10) Uani 1 1 d . . . . .
H71 H 0.608368 1.036752 0.283600 0.040 Uiso 1 1 calc R U . . .
C72 C 0.7026(3) 0.9566(3) 0.2872(3) 0.0303(10) Uani 1 1 d . . . . .
H72A H 0.745708 0.996205 0.282004 0.036 Uiso 1 1 calc R U . . .
H72B H 0.715206 0.971299 0.350107 0.036 Uiso 1 1 calc R U . . .
C73 C 0.7091(2) 0.8592(3) 0.2373(3) 0.0234(8) Uani 1 1 d . . . . .
C74 C 0.6417(2) 0.7985(3) 0.2455(3) 0.0246(9) Uani 1 1 d . . . . .
H74A H 0.645140 0.735241 0.212657 0.029 Uiso 1 1 calc R U . . .
H74B H 0.654208 0.810949 0.307912 0.029 Uiso 1 1 calc R U . . .
C75 C 0.5320(3) 0.7924(3) 0.1130(3) 0.0321(10) Uani 1 1 d . . . . .
H75A H 0.473202 0.801552 0.088700 0.039 Uiso 1 1 calc R U . . .
H75B H 0.535081 0.729068 0.079777 0.039 Uiso 1 1 calc R U . . .
C76 C 0.5979(3) 0.8533(4) 0.1036(3) 0.0366(11) Uani 1 1 d . . . . .
H76 H 0.585137 0.838939 0.040203 0.044 Uiso 1 1 calc R U . . .
C77 C 0.6890(3) 0.8375(3) 0.1397(3) 0.0290(9) Uani 1 1 d . . . . .
H77A H 0.692782 0.774358 0.106490 0.035 Uiso 1 1 calc R U . . .
H77B H 0.731619 0.875983 0.132777 0.035 Uiso 1 1 calc R U . . .
C78 C 0.5930(3) 0.9510(4) 0.1536(4) 0.0411(12) Uani 1 1 d . . . . .
H78A H 0.534935 0.961873 0.129613 0.049 Uiso 1 1 calc R U . . .
H78B H 0.635541 0.989941 0.147035 0.049 Uiso 1 1 calc R U . . .
C79 C 0.7992(3) 0.8414(3) 0.2710(3) 0.0255(9) Uani 1 1 d . . . . .
H79A H 0.803771 0.781602 0.229625 0.031 Uiso 1 1 calc R U . . .
H79B H 0.841858 0.885994 0.271351 0.031 Uiso 1 1 calc R U . . .
C80 C 0.8623(3) 0.9226(3) 0.4360(3) 0.0263(9) Uani 1 1 d . . . . .
C81 C 0.8720(3) 0.8972(3) 0.5094(3) 0.0260(9) Uani 1 1 d . . . . .
C82 C 0.9088(3) 0.9492(3) 0.5990(3) 0.0260(9) Uani 1 1 d . . . . .
H82 H 0.932313 1.011010 0.623349 0.031 Uiso 1 1 calc R U . . .
C83 C 0.9085(2) 0.9043(3) 0.6500(3) 0.0241(8) Uani 1 1 d . . . . .
C84 C 0.9410(3) 0.9379(3) 0.7475(3) 0.0233(8) Uani 1 1 d . . . . .
C85 C 0.8896(2) 0.7855(3) 0.6859(3) 0.0239(8) Uani 1 1 d . . . . .
C86 C 0.8755(2) 0.8126(3) 0.6134(3) 0.0231(8) Uani 1 1 d . . . . .
C87 C 0.8405(3) 0.7602(3) 0.5242(3) 0.0258(9) Uani 1 1 d . . . . .
H87 H 0.819291 0.697872 0.499679 0.031 Uiso 1 1 calc R U . . .
C88 C 0.8389(2) 0.8062(3) 0.4735(3) 0.0238(8) Uani 1 1 d . . . . .
C89 C 0.8089(2) 0.7710(3) 0.3760(3) 0.0232(8) Uani 1 1 d . . . . .
C90 C 0.9428(3) 0.8644(3) 0.8496(3) 0.0263(9) Uani 1 1 d . . . . .
H90A H 0.993062 0.911940 0.891419 0.032 Uiso 1 1 calc R U . . .
H90B H 0.958329 0.806596 0.846156 0.032 Uiso 1 1 calc R U . . .
C91 C 0.2748(3) 0.7865(4) 0.5511(4) 0.0467(13) Uani 1 1 d . . . . .
H91A H 0.245447 0.725339 0.531151 0.070 Uiso 1 1 calc R U . . .
H91B H 0.251667 0.828279 0.593960 0.070 Uiso 1 1 calc R U . . .
H91C H 0.336594 0.791680 0.578310 0.070 Uiso 1 1 calc R U . . .
C92 C 0.2604(3) 0.8085(3) 0.4741(4) 0.0412(12) Uani 1 1 d . . . . .
H92A H 0.282635 0.765860 0.430069 0.049 Uiso 1 1 calc R U . . .
H92B H 0.198006 0.803449 0.446341 0.049 Uiso 1 1 calc R U . . .
C93 C 0.2763(3) 0.9294(3) 0.4386(3) 0.0366(11) Uani 1 1 d . . . . .
H93A H 0.214674 0.933676 0.427433 0.044 Uiso 1 1 calc R U . . .
H93B H 0.283629 0.887845 0.383021 0.044 Uiso 1 1 calc R U . . .
C94 C 0.3295(4) 1.0199(4) 0.4712(4) 0.0462(13) Uani 1 1 d . . . . .
H94A H 0.390444 1.015251 0.482616 0.069 Uiso 1 1 calc R U . . .
H94B H 0.320903 1.061029 0.525514 0.069 Uiso 1 1 calc R U . . .
H94C H 0.311874 1.042636 0.426837 0.069 Uiso 1 1 calc R U . . .
C95 C 0.5797(4) 0.5889(4) -0.1473(4) 0.0506(14) Uani 1 1 d . . . . .
H95A H 0.634230 0.582648 -0.159605 0.076 Uiso 1 1 calc R U . . .
H95B H 0.579016 0.652384 -0.114685 0.076 Uiso 1 1 calc R U . . .
H95C H 0.531809 0.563737 -0.202688 0.076 Uiso 1 1 calc R U . . .
C96 C 0.5705(3) 0.5401(4) -0.0939(4) 0.0473(13) Uani 1 1 d . . . . .
H96A H 0.518180 0.550477 -0.076586 0.057 Uiso 1 1 calc R U . . .
H96B H 0.565454 0.475055 -0.128442 0.057 Uiso 1 1 calc R U . . .
C97 C 0.6397(4) 0.5403(4) 0.0432(4) 0.0471(13) Uani 1 1 d . . . . .
H97A H 0.624409 0.474199 0.014063 0.057 Uiso 1 1 calc R U . . .
H97B H 0.594733 0.564007 0.068925 0.057 Uiso 1 1 calc R U . . .
C98 C 0.7250(4) 0.5693(4) 0.1135(4) 0.0553(16) Uani 1 1 d . . . . .
H98A H 0.766925 0.536424 0.089791 0.083 Uiso 1 1 calc R U . . .
H98B H 0.719640 0.556980 0.161997 0.083 Uiso 1 1 calc R U . . .
H98C H 0.744583 0.633516 0.134755 0.083 Uiso 1 1 calc R U . . .
N1 N 0.0761(2) 0.7312(2) 0.6684(2) 0.0253(7) Uani 1 1 d . . . . .
N2 N -0.0268(2) 0.6956(2) 0.2575(2) 0.0248(7) Uani 1 1 d . . . . .
N3 N 0.2271(2) 0.5275(2) 0.2041(3) 0.0310(8) Uani 1 1 d . . . . .
N4 N 0.3148(2) 0.5388(2) 0.6049(3) 0.0301(8) Uani 1 1 d . . . . .
N5 N 0.6026(2) 0.7620(2) 0.7033(2) 0.0252(7) Uani 1 1 d . . . . .
N6 N 0.5025(2) 0.7512(2) 0.3021(3) 0.0294(8) Uani 1 1 d . . . . .
N7 N 0.8214(2) 0.8451(2) 0.3588(2) 0.0249(7) Uani 1 1 d . . . . .
N8 N 0.9256(2) 0.8635(2) 0.7638(2) 0.0241(7) Uani 1 1 d . . . . .
O1 O 0.10766(19) 0.8808(2) 0.6993(2) 0.0326(7) Uani 1 1 d . . . . .
O2 O 0.00667(19) 0.8493(2) 0.3349(2) 0.0305(7) Uani 1 1 d . . . . .
O3 O -0.0672(2) 0.5453(2) 0.2218(2) 0.0327(7) Uani 1 1 d . . . . .
O4 O 0.01677(19) 0.5803(2) 0.5955(2) 0.0313(7) Uani 1 1 d . . . . .
O5 O 0.36704(19) 0.6062(2) 0.2663(2) 0.0367(8) Uani 1 1 d . . . . .
O6 O 0.44938(19) 0.6049(2) 0.6187(2) 0.0373(8) Uani 1 1 d . . . . .
O7 O 0.17520(19) 0.4589(2) 0.5435(2) 0.0324(7) Uani 1 1 d . . . . .
O8 O 0.1001(2) 0.4382(2) 0.1798(2) 0.0372(8) Uani 1 1 d . . . . .
O9 O 0.5088(2) 0.8626(2) 0.7194(2) 0.0369(8) Uani 1 1 d . . . . .
O10 O 0.4238(2) 0.8575(3) 0.3603(2) 0.0406(8) Uani 1 1 d . . . . .
O11 O 0.5744(2) 0.6315(2) 0.2788(2) 0.0328(7) Uani 1 1 d . . . . .
O12 O 0.6676(2) 0.6441(2) 0.6383(2) 0.0331(7) Uani 1 1 d . . . . .
O13 O 0.8854(2) 0.9941(2) 0.4391(2) 0.0386(8) Uani 1 1 d . . . . .
O14 O 0.9746(2) 1.0127(2) 0.8031(2) 0.0324(7) Uani 1 1 d . . . . .
O15 O 0.8763(2) 0.71117(19) 0.6817(2) 0.0302(7) Uani 1 1 d . . . . .
O16 O 0.78188(19) 0.69485(19) 0.3216(2) 0.0295(7) Uani 1 1 d . . . . .
O17 O 0.3035(2) 0.8968(2) 0.5031(2) 0.0361(7) Uani 1 1 d . . . . .
O18 O 0.6444(2) 0.5728(2) -0.0188(2) 0.0400(8) Uani 1 1 d . . . . .

loop_
_atom_site_aniso_label
_atom_site_aniso_U_11
_atom_site_aniso_U_22
_atom_site_aniso_U_33
_atom_site_aniso_U_23
_atom_site_aniso_U_13
_atom_site_aniso_U_12
C1 0.028(2) 0.034(2) 0.033(3) 0.014(2) 0.0062(19) 0.0030(18)
C2 0.028(2) 0.028(2) 0.030(3) 0.013(2) 0.0070(18) 0.0044(17)
C3 0.025(2) 0.033(2) 0.023(2) 0.0135(19) 0.0084(17) 0.0072(17)
C4 0.0230(19) 0.030(2) 0.031(3) 0.016(2) 0.0081(17) 0.0066(16)
C5 0.026(2) 0.035(2) 0.032(3) 0.020(2) 0.0075(18) 0.0059(17)
C6 0.024(2) 0.035(2) 0.033(3) 0.018(2) 0.0071(18) 0.0035(17)
C7 0.028(2) 0.057(3) 0.030(3) 0.018(3) 0.0021(19) 0.006(2)
C8 0.032(2) 0.042(3) 0.025(3) 0.019(2) 0.0076(19) 0.0049(19)
C9 0.033(2) 0.052(3) 0.026(3) 0.021(2) 0.0052(19) 0.009(2)
C10 0.028(2) 0.049(3) 0.040(3) 0.031(3) 0.010(2) 0.012(2)
C11 0.026(2) 0.030(2) 0.023(2) 0.0134(19) 0.0086(17) 0.0048(16)
C12 0.0230(19) 0.024(2) 0.031(3) 0.0134(19) 0.0088(17) 0.0059(16)
C13 0.0206(18) 0.023(2) 0.028(2) 0.0109(18) 0.0077(16) 0.0038(15)
C14 0.0254(19) 0.023(2) 0.032(3) 0.0140(19) 0.0083(18) 0.0038(16)
C15 0.0213(18) 0.0214(19) 0.025(2) 0.0107(18) 0.0071(16) 0.0029(15)
C16 0.0230(19) 0.024(2) 0.028(2) 0.0114(19) 0.0104(17) 0.0025(15)
C17 0.0247(19) 0.025(2) 0.031(3) 0.015(2) 0.0111(18) 0.0043(16)
C18 0.0219(18) 0.026(2) 0.027(2) 0.0124(19) 0.0087(17) 0.0029(15)
C19 0.0230(18) 0.0216(19) 0.030(3) 0.0121(19) 0.0073(17) 0.0034(15)
C20 0.0193(18) 0.025(2) 0.029(2) 0.0140(19) 0.0074(16) 0.0059(15)
C21 0.0216(18) 0.023(2) 0.026(2) 0.0117(18) 0.0073(16) 0.0051(15)
C22 0.026(2) 0.034(2) 0.023(2) 0.015(2) 0.0060(17) 0.0044(17)
C23 0.025(2) 0.032(2) 0.027(2) 0.016(2) 0.0067(17) 0.0014(17)
C24 0.033(2) 0.031(2) 0.028(3) 0.013(2) 0.0112(19) 0.0001(18)
C25 0.032(2) 0.036(2) 0.031(3) 0.013(2) 0.011(2) -0.0047(18)
C26 0.027(2) 0.038(3) 0.034(3) 0.015(2) 0.0097(19) 0.0001(18)
C27 0.026(2) 0.035(2) 0.029(3) 0.011(2) 0.0105(18) 0.0016(18)
C28 0.0225(19) 0.030(2) 0.028(3) 0.012(2) 0.0066(17) -0.0005(16)
C29 0.031(2) 0.042(3) 0.032(3) 0.022(2) 0.0077(19) 0.0003(19)
C30 0.042(3) 0.051(3) 0.029(3) 0.023(2) 0.014(2) 0.002(2)
C31 0.038(2) 0.040(3) 0.026(3) 0.010(2) 0.012(2) -0.001(2)
C32 0.042(3) 0.049(3) 0.039(3) 0.024(3) 0.019(2) 0.000(2)
C33 0.030(2) 0.036(2) 0.028(3) 0.007(2) 0.0094(19) 0.0032(18)
C34 0.029(2) 0.031(2) 0.032(3) 0.010(2) 0.0099(19) 0.0037(18)
C35 0.024(2) 0.024(2) 0.041(3) 0.013(2) 0.0128(19) 0.0052(16)
C36 0.028(2) 0.023(2) 0.033(3) 0.0072(19) 0.0133(19) 0.0046(16)
C37 0.024(2) 0.030(2) 0.036(3) 0.012(2) 0.0108(18) 0.0043(17)
C38 0.026(2) 0.028(2) 0.040(3) 0.013(2) 0.014(2) 0.0089(17)
C39 0.031(2) 0.0189(19) 0.034(3) 0.0096(19) 0.0121(19) 0.0071(16)
C40 0.027(2) 0.021(2) 0.040(3) 0.0104(19) 0.0162(19) 0.0049(16)
C41 0.027(2) 0.0190(19) 0.036(3) 0.0107(19) 0.0100(18) 0.0054(16)
C42 0.0233(19) 0.023(2) 0.034(3) 0.0089(19) 0.0110(18) 0.0033(16)
C43 0.027(2) 0.028(2) 0.035(3) 0.012(2) 0.0109(19) 0.0037(17)
C44 0.028(2) 0.038(2) 0.038(3) 0.024(2) 0.0106(19) 0.0105(18)
C46 0.034(2) 0.034(2) 0.037(3) 0.008(2) 0.014(2) 0.0062(19)
C47 0.031(2) 0.035(2) 0.041(3) 0.014(2) 0.018(2) 0.0104(19)
C48 0.025(2) 0.035(2) 0.026(3) 0.012(2) 0.0108(18) 0.0031(17)
C49 0.028(2) 0.026(2) 0.021(2) 0.0096(18) 0.0074(17) 0.0016(16)
C50 0.0253(19) 0.027(2) 0.021(2) 0.0085(18) 0.0057(17) 0.0007(16)
C51 0.031(2) 0.029(2) 0.033(3) 0.006(2) 0.012(2) 0.0021(18)
C52 0.035(2) 0.050(3) 0.038(3) 0.010(3) 0.022(2) 0.001(2)
C53 0.027(2) 0.049(3) 0.025(3) 0.018(2) 0.0082(18) -0.0007(19)
C54 0.031(2) 0.051(3) 0.019(2) 0.012(2) 0.0060(19) -0.003(2)
C55 0.025(2) 0.045(3) 0.026(3) 0.016(2) 0.0052(18) 0.0015(19)
C56 0.0209(18) 0.037(2) 0.025(2) 0.016(2) 0.0044(17) 0.0044(17)
C57 0.0228(19) 0.032(2) 0.032(3) 0.015(2) 0.0084(18) 0.0053(17)
C58 0.0231(19) 0.030(2) 0.027(2) 0.0113(19) 0.0085(17) 0.0036(16)
C59 0.0236(19) 0.035(2) 0.035(3) 0.019(2) 0.0090(18) 0.0077(17)
C60 0.025(2) 0.032(2) 0.033(3) 0.016(2) 0.0111(18) 0.0037(17)
C61 0.025(2) 0.037(2) 0.042(3) 0.023(2) 0.0159(19) 0.0049(18)
C62 0.0238(19) 0.033(2) 0.031(3) 0.016(2) 0.0083(18) 0.0017(17)
C64 0.0213(19) 0.030(2) 0.032(3) 0.014(2) 0.0090(17) 0.0007(16)
C65 0.029(2) 0.024(2) 0.027(3) 0.0096(19) 0.0096(18) 0.0039(16)
C66 0.0213(18) 0.024(2) 0.032(3) 0.0097(19) 0.0069(17) 0.0005(15)
C67 0.0243(19) 0.025(2) 0.026(2) 0.0085(19) 0.0065(17) 0.0021(16)
C68 0.025(2) 0.042(3) 0.029(3) 0.020(2) 0.0067(18) 0.0022(18)
C69 0.0223(19) 0.037(2) 0.022(2) 0.015(2) 0.0062(16) 0.0023(17)
C70 0.028(2) 0.039(3) 0.037(3) 0.020(2) 0.0148(19) 0.0120(18)
C71 0.031(2) 0.035(2) 0.044(3) 0.022(2) 0.017(2) 0.0119(19)
C72 0.032(2) 0.028(2) 0.033(3) 0.013(2) 0.0135(19) 0.0069(17)
C73 0.0232(19) 0.027(2) 0.021(2) 0.0117(18) 0.0067(16) 0.0036(15)
C74 0.0222(19) 0.030(2) 0.022(2) 0.0126(19) 0.0050(16) 0.0051(16)
C75 0.024(2) 0.046(3) 0.028(3) 0.020(2) 0.0042(18) 0.0032(18)
C76 0.029(2) 0.057(3) 0.037(3) 0.032(3) 0.012(2) 0.010(2)
C77 0.028(2) 0.038(2) 0.023(2) 0.014(2) 0.0098(18) 0.0034(18)
C78 0.034(2) 0.056(3) 0.059(4) 0.045(3) 0.022(2) 0.019(2)
C79 0.0246(19) 0.033(2) 0.021(2) 0.0138(19) 0.0079(17) 0.0031(16)
C80 0.029(2) 0.022(2) 0.025(2) 0.0109(18) 0.0044(17) 0.0002(16)
C81 0.026(2) 0.024(2) 0.029(3) 0.0134(19) 0.0088(17) 0.0037(16)
C82 0.029(2) 0.022(2) 0.022(2) 0.0077(18) 0.0052(17) 0.0015(16)
C83 0.0220(18) 0.025(2) 0.023(2) 0.0086(18) 0.0059(16) 0.0060(15)
C84 0.0241(19) 0.023(2) 0.020(2) 0.0080(18) 0.0066(16) 0.0013(15)
C85 0.0225(18) 0.024(2) 0.026(2) 0.0104(18) 0.0107(17) 0.0053(15)
C86 0.0227(18) 0.0220(19) 0.023(2) 0.0087(18) 0.0062(16) 0.0049(15)
C87 0.0238(19) 0.027(2) 0.029(3) 0.0136(19) 0.0109(17) 0.0030(16)
C88 0.0210(18) 0.026(2) 0.026(2) 0.0117(18) 0.0078(16) 0.0031(15)
C89 0.0170(17) 0.024(2) 0.028(2) 0.0124(19) 0.0039(16) 0.0028(15)
C90 0.0247(19) 0.033(2) 0.021(2) 0.0131(19) 0.0052(17) 0.0036(17)
C91 0.043(3) 0.045(3) 0.064(4) 0.029(3) 0.025(3) 0.010(2)
C92 0.035(2) 0.038(3) 0.049(3) 0.016(2) 0.016(2) 0.004(2)
C93 0.033(2) 0.044(3) 0.035(3) 0.019(2) 0.010(2) 0.012(2)
C94 0.056(3) 0.042(3) 0.047(4) 0.023(3) 0.021(3) 0.009(2)
C95 0.041(3) 0.060(4) 0.056(4) 0.032(3) 0.012(3) 0.009(3)
C96 0.035(3) 0.052(3) 0.055(4) 0.030(3) 0.006(2) 0.002(2)
C97 0.059(3) 0.039(3) 0.049(4) 0.025(3) 0.018(3) 0.002(2)
C98 0.076(4) 0.036(3) 0.042(4) 0.015(3) 0.006(3) 0.000(3)
N1 0.0234(16) 0.0263(18) 0.028(2) 0.0137(16) 0.0077(15) 0.0045(13)
N2 0.0265(17) 0.0239(17) 0.024(2) 0.0113(16) 0.0080(14) 0.0020(13)
N3 0.0263(18) 0.0311(19) 0.033(2) 0.0113(18) 0.0106(16) 0.0008(15)
N4 0.0256(17) 0.0294(19) 0.039(2) 0.0166(18) 0.0134(16) 0.0078(14)
N5 0.0220(16) 0.0283(18) 0.026(2) 0.0119(16) 0.0079(14) 0.0046(13)
N6 0.0245(17) 0.034(2) 0.034(2) 0.0188(18) 0.0097(16) 0.0043(14)
N7 0.0276(17) 0.0250(17) 0.024(2) 0.0133(16) 0.0075(14) 0.0029(14)
N8 0.0232(16) 0.0273(18) 0.0214(19) 0.0114(16) 0.0059(14) 0.0016(13)
O1 0.0328(16) 0.0268(16) 0.0347(19) 0.0121(15) 0.0080(14) 0.0040(13)
O2 0.0352(16) 0.0255(15) 0.0343(19) 0.0157(14) 0.0121(14) 0.0058(12)
O3 0.0367(16) 0.0280(16) 0.0282(18) 0.0096(14) 0.0078(14) 0.0000(13)
O4 0.0339(16) 0.0284(16) 0.0361(19) 0.0172(15) 0.0129(14) 0.0071(13)
O5 0.0257(15) 0.0440(19) 0.042(2) 0.0189(17) 0.0137(14) 0.0022(13)
O6 0.0245(15) 0.0438(19) 0.042(2) 0.0187(17) 0.0085(14) 0.0038(13)
O7 0.0309(15) 0.0254(15) 0.044(2) 0.0169(15) 0.0144(14) 0.0026(12)
O8 0.0302(16) 0.0333(17) 0.040(2) 0.0128(16) 0.0062(14) -0.0021(13)
O9 0.0341(17) 0.0461(19) 0.036(2) 0.0185(17) 0.0173(15) 0.0188(15)
O10 0.0358(17) 0.060(2) 0.045(2) 0.0348(19) 0.0196(16) 0.0232(16)
O11 0.0324(16) 0.0326(17) 0.0334(19) 0.0128(15) 0.0130(14) 0.0060(13)
O12 0.0331(16) 0.0307(16) 0.0343(19) 0.0139(15) 0.0083(14) 0.0108(13)
O13 0.053(2) 0.0255(16) 0.0321(19) 0.0157(15) 0.0040(15) -0.0064(14)
O14 0.0342(16) 0.0268(16) 0.0287(18) 0.0084(14) 0.0061(14) -0.0030(13)
O15 0.0381(16) 0.0257(15) 0.0333(19) 0.0160(14) 0.0162(14) 0.0073(13)
O16 0.0319(15) 0.0238(15) 0.0289(18) 0.0105(14) 0.0058(13) 0.0026(12)
O17 0.0363(17) 0.0378(18) 0.037(2) 0.0174(16) 0.0140(15) 0.0101(14)
O18 0.0375(18) 0.0423(19) 0.041(2) 0.0208(17) 0.0111(15) 0.0026(15)

loop_
_atom_type_symbol
_atom_type_description
_atom_type_scat_dispersion_real
_atom_type_scat_dispersion_imag
_atom_type_scat_source
C C 0.0181 0.0091 'International Tables Vol C Tables 4.2.6.8 and 6.1.1.4'
H H 0.0000 0.0000 'International Tables Vol C Tables 4.2.6.8 and 6.1.1.4'
N N 0.0311 0.0180 'International Tables Vol C Tables 4.2.6.8 and 6.1.1.4'
O O 0.0492 0.0322 'International Tables Vol C Tables 4.2.6.8 and 6.1.1.4'

loop_
_geom_angle_atom_site_label_1
_geom_angle_atom_site_label_2
_geom_angle_atom_site_label_3
_geom_angle
_geom_angle_site_symmetry_1
_geom_angle_site_symmetry_3
_geom_angle_publ_flag
C7 C1 C2 110.0(4) . . ?
C7 C1 C6 109.5(4) . . ?
C2 C1 C6 108.2(4) . . ?
C1 C2 C3 110.8(3) . . ?
C11 C3 C4 111.6(4) . . ?
C11 C3 C8 108.0(3) . . ?
C4 C3 C8 108.9(4) . . ?
C11 C3 C2 111.5(3) . . ?
C4 C3 C2 108.3(3) . . ?
C8 C3 C2 108.5(4) . . ?
C3 C4 C5 111.1(4) . . ?
C6 C5 C44 111.6(4) . . ?
C6 C5 C10 108.5(4) . . ?
C44 C5 C10 108.9(4) . . ?
C6 C5 C4 108.7(3) . . ?
C44 C5 C4 111.0(4) . . ?
C10 C5 C4 108.0(4) . . ?
C1 C6 C5 110.8(4) . . ?
C1 C7 C9 110.0(4) . . ?
C9 C8 C3 109.9(4) . . ?
C10 C9 C7 109.8(4) . . ?
C10 C9 C8 109.1(4) . . ?
C7 C9 C8 109.3(4) . . ?
C9 C10 C5 110.7(4) . . ?
N1 C11 C3 113.4(3) . . ?
O1 C12 N1 125.9(4) . . ?
O1 C12 C13 128.3(4) . . ?
N1 C12 C13 105.8(3) . . ?
C14 C13 C20 122.8(4) . . ?
C14 C13 C12 128.7(4) . . ?
C20 C13 C12 108.5(4) . . ?
C13 C14 C15 114.4(4) . . ?
C14 C15 C18 123.4(4) . . ?
C14 C15 C16 128.6(4) . . ?
C18 C15 C16 108.0(4) . . ?
O2 C16 N2 125.6(4) . . ?
O2 C16 C15 127.7(4) . . ?
N2 C16 C15 106.6(3) . . ?
O3 C17 N2 124.9(4) . . ?
O3 C17 C18 129.5(4) . . ?
N2 C17 C18 105.6(3) . . ?
C19 C18 C15 122.4(4) . . ?
C19 C18 C17 129.8(4) . . ?
C15 C18 C17 107.8(3) . . ?
C18 C19 C20 114.2(4) . . ?
C19 C20 C13 122.7(4) . . ?
C19 C20 C21 129.8(4) . . ?
C13 C20 C21 107.4(4) . . ?
O4 C21 N1 124.1(4) . . ?
O4 C21 C20 129.8(4) . . ?
N1 C21 C20 106.1(3) . . ?
N2 C22 C23 114.3(3) . . ?
C28 C23 C29 109.0(4) . . ?
C28 C23 C22 110.5(3) . . ?
C29 C23 C22 108.1(3) . . ?
C28 C23 C24 108.9(3) . . ?
C29 C23 C24 108.0(3) . . ?
C22 C23 C24 112.3(4) . . ?
C23 C24 C25 110.5(4) . . ?
C26 C25 C32 109.9(4) . . ?
C26 C25 C24 109.3(4) . . ?
C32 C25 C24 108.9(4) . . ?
C25 C26 C27 110.3(4) . . ?
C31 C27 C26 108.3(4) . . ?
C31 C27 C33 108.5(4) . . ?
C26 C27 C33 111.2(4) . . ?
C31 C27 C28 109.0(4) . . ?
C26 C27 C28 108.9(4) . . ?
C33 C27 C28 110.9(4) . . ?
C23 C28 C27 111.1(3) . . ?
C23 C29 C30 110.7(4) . . ?
C32 C30 C29 109.4(4) . . ?
C32 C30 C31 109.3(4) . . ?
C29 C30 C31 109.6(4) . . ?
C27 C31 C30 110.1(4) . . ?
C30 C32 C25 109.3(4) . . ?
N3 C33 C27 113.9(4) . . ?
O5 C34 N3 125.7(4) . . ?
O5 C34 C35 128.1(4) . . ?
N3 C34 C35 106.2(4) . . ?
C36 C35 C42 122.9(4) . . ?
C36 C35 C34 129.3(4) . . ?
C42 C35 C34 107.7(4) . . ?
C37 C36 C35 114.9(4) . . ?
C36 C37 C40 122.4(4) . . ?
C36 C37 C38 129.2(4) . . ?
C40 C37 C38 108.3(4) . . ?
O6 C38 N4 125.8(5) . . ?
O6 C38 C37 128.2(4) . . ?
N4 C38 C37 106.0(4) . . ?
O7 C39 N4 125.1(4) . . ?
O7 C39 C40 128.7(4) . . ?
N4 C39 C40 106.2(4) . . ?
C41 C40 C37 123.1(4) . . ?
C41 C40 C39 129.3(4) . . ?
C37 C40 C39 107.6(4) . . ?
C40 C41 C42 114.8(4) . . ?
C41 C42 C35 121.8(4) . . ?
C41 C42 C43 129.9(4) . . ?
C35 C42 C43 108.3(4) . . ?
O8 C43 N3 125.2(4) . . ?
O8 C43 C42 129.4(4) . . ?
N3 C43 C42 105.4(4) . . ?
N4 C44 C5 113.8(3) . . ?
C52 C46 C47 109.9(4) . . ?
C52 C46 C51 109.9(4) . . ?
C47 C46 C51 108.7(4) . . ?
C46 C47 C48 109.8(4) . . ?
C56 C48 C49 111.7(4) . . ?
C56 C48 C47 111.1(4) . . ?
C49 C48 C47 108.8(3) . . ?
C56 C48 C53 108.2(3) . . ?
C49 C48 C53 107.9(4) . . ?
C47 C48 C53 109.0(4) . . ?
C48 C49 C50 111.2(4) . . ?
C49 C50 C55 109.0(3) . . ?
C49 C50 C51 108.9(4) . . ?
C55 C50 C51 109.5(4) . . ?
C49 C50 C90 111.0(4) . . ?
C55 C50 C90 107.4(3) . . ?
C51 C50 C90 111.1(3) . . ?
C50 C51 C46 109.4(4) . . ?
C46 C52 C54 109.8(4) . . ?
C54 C53 C48 110.5(4) . . ?
C52 C54 C55 109.4(4) . . ?
C52 C54 C53 109.2(4) . . ?
C55 C54 C53 109.8(4) . . ?
C54 C55 C50 109.7(4) . . ?
N5 C56 C48 114.1(3) . . ?
O9 C57 N5 125.5(4) . . ?
O9 C57 C58 128.4(4) . . ?
N5 C57 C58 106.1(4) . . ?
C66 C58 C59 122.8(4) . . ?
C66 C58 C57 107.3(4) . . ?
C59 C58 C57 129.9(4) . . ?
C60 C59 C58 114.8(4) . . ?
C59 C60 C64 122.3(4) . . ?
C59 C60 C61 130.0(4) . . ?
C64 C60 C61 107.7(4) . . ?
O10 C61 N6 125.6(4) . . ?
O10 C61 C60 128.1(4) . . ?
N6 C61 C60 106.3(4) . . ?
O11 C62 N6 125.7(4) . . ?
O11 C62 C64 128.8(4) . . ?
N6 C62 C64 105.6(4) . . ?
C65 C64 C60 123.0(4) . . ?
C65 C64 C62 128.9(4) . . ?
C60 C64 C62 108.1(4) . . ?
C64 C65 C66 114.9(4) . . ?
C65 C66 C58 122.2(4) . . ?
C65 C66 C67 129.1(4) . . ?
C58 C66 C67 108.6(4) . . ?
O12 C67 N5 125.3(4) . . ?
O12 C67 C66 128.6(4) . . ?
N5 C67 C66 106.0(3) . . ?
N6 C68 C69 114.3(4) . . ?
C75 C69 C70 109.0(4) . . ?
C75 C69 C74 108.7(3) . . ?
C70 C69 C74 109.1(4) . . ?
C75 C69 C68 107.8(4) . . ?
C70 C69 C68 111.7(4) . . ?
C74 C69 C68 110.4(3) . . ?
C71 C70 C69 110.5(4) . . ?
C78 C71 C70 109.7(4) . . ?
C78 C71 C72 109.4(4) . . ?
C70 C71 C72 108.7(4) . . ?
C73 C72 C71 110.4(4) . . ?
C72 C73 C79 111.7(4) . . ?
C72 C73 C74 109.1(3) . . ?
C79 C73 C74 110.4(3) . . ?
C72 C73 C77 108.9(3) . . ?
C79 C73 C77 108.4(3) . . ?
C74 C73 C77 108.3(3) . . ?
C69 C74 C73 111.0(3) . . ?
C69 C75 C76 109.5(4) . . ?
C78 C76 C75 110.3(4) . . ?
C78 C76 C77 109.5(4) . . ?
C75 C76 C77 109.6(4) . . ?
C73 C77 C76 109.5(4) . . ?
C76 C78 C71 109.2(4) . . ?
N7 C79 C73 114.2(3) . . ?
O13 C80 N7 124.8(4) . . ?
O13 C80 C81 128.7(4) . . ?
N7 C80 C81 106.4(3) . . ?
C82 C81 C88 122.6(4) . . ?
C82 C81 C80 129.5(4) . . ?
C88 C81 C80 107.9(4) . . ?
C83 C82 C81 114.8(4) . . ?
C82 C83 C86 122.2(4) . . ?
C82 C83 C84 129.9(4) . . ?
C86 C83 C84 107.8(3) . . ?
O14 C84 N8 125.1(4) . . ?
O14 C84 C83 129.0(4) . . ?
N8 C84 C83 105.9(3) . . ?
O15 C85 N8 124.7(4) . . ?
O15 C85 C86 128.7(4) . . ?
N8 C85 C86 106.5(3) . . ?
C87 C86 C83 123.1(4) . . ?
C87 C86 C85 128.9(4) . . ?
C83 C86 C85 108.0(4) . . ?
C86 C87 C88 114.4(4) . . ?
C87 C88 C81 122.8(4) . . ?
C87 C88 C89 129.0(4) . . ?
C81 C88 C89 108.1(3) . . ?
O16 C89 N7 125.6(4) . . ?
O16 C89 C88 128.5(4) . . ?
N7 C89 C88 105.9(3) . . ?
N8 C90 C50 114.4(3) . . ?
O17 C92 C91 109.3(4) . . ?
O17 C93 C94 108.8(4) . . ?
O18 C96 C95 107.6(4) . . ?
O18 C97 C98 108.9(4) . . ?
C12 N1 C21 111.8(3) . . ?
C12 N1 C11 124.8(4) . . ?
C21 N1 C11 123.3(3) . . ?
C16 N2 C17 111.8(3) . . ?
C16 N2 C22 123.2(3) . . ?
C17 N2 C22 125.0(4) . . ?
C34 N3 C43 112.1(4) . . ?
C34 N3 C33 124.3(4) . . ?
C43 N3 C33 123.6(4) . . ?
C38 N4 C39 111.7(4) . . ?
C38 N4 C44 125.0(4) . . ?
C39 N4 C44 123.3(4) . . ?
C67 N5 C57 111.5(4) . . ?
C67 N5 C56 123.0(3) . . ?
C57 N5 C56 124.7(4) . . ?
C61 N6 C62 111.9(4) . . ?
C61 N6 C68 123.9(4) . . ?
C62 N6 C68 123.7(4) . . ?
C89 N7 C80 111.5(3) . . ?
C89 N7 C79 124.4(4) . . ?
C80 N7 C79 124.0(3) . . ?
C85 N8 C84 111.7(3) . . ?
C85 N8 C90 122.5(3) . . ?
C84 N8 C90 125.8(3) . . ?
C92 O17 C93 112.0(4) . . ?
C96 O18 C97 113.7(4) . . ?

loop_
_geom_bond_atom_site_label_1
_geom_bond_atom_site_label_2
_geom_bond_distance
_geom_bond_site_symmetry_2
_geom_bond_publ_flag
C1 C7 1.513(7) . ?
C1 C2 1.526(6) . ?
C1 C6 1.535(7) . ?
C2 C3 1.545(6) . ?
C3 C11 1.534(5) . ?
C3 C4 1.535(6) . ?
C3 C8 1.540(6) . ?
C4 C5 1.541(6) . ?
C5 C6 1.536(6) . ?
C5 C44 1.537(7) . ?
C5 C10 1.538(6) . ?
C7 C9 1.530(7) . ?
C8 C9 1.538(6) . ?
C9 C10 1.524(7) . ?
C11 N1 1.456(5) . ?
C12 O1 1.208(5) . ?
C12 N1 1.394(5) . ?
C12 C13 1.492(6) . ?
C13 C14 1.377(6) . ?
C13 C20 1.400(6) . ?
C14 C15 1.384(6) . ?
C15 C18 1.394(5) . ?
C15 C16 1.492(6) . ?
C16 O2 1.214(5) . ?
C16 N2 1.380(6) . ?
C17 O3 1.207(5) . ?
C17 N2 1.415(5) . ?
C17 C18 1.497(6) . ?
C18 C19 1.390(6) . ?
C19 C20 1.394(6) . ?
C20 C21 1.491(6) . ?
C21 O4 1.213(5) . ?
C21 N1 1.406(5) . ?
C22 N2 1.461(5) . ?
C22 C23 1.538(6) . ?
C23 C28 1.531(6) . ?
C23 C29 1.531(6) . ?
C23 C24 1.538(6) . ?
C24 C25 1.539(6) . ?
C25 C26 1.529(7) . ?
C25 C32 1.538(7) . ?
C26 C27 1.536(6) . ?
C27 C31 1.536(6) . ?
C27 C33 1.540(6) . ?
C27 C28 1.543(6) . ?
C29 C30 1.534(6) . ?
C30 C32 1.522(7) . ?
C30 C31 1.541(7) . ?
C33 N3 1.466(6) . ?
C34 O5 1.216(5) . ?
C34 N3 1.385(6) . ?
C34 C35 1.488(6) . ?
C35 C36 1.387(7) . ?
C35 C42 1.403(6) . ?
C36 C37 1.377(6) . ?
C37 C40 1.395(6) . ?
C37 C38 1.486(7) . ?
C38 O6 1.212(5) . ?
C38 N4 1.398(5) . ?
C39 O7 1.209(5) . ?
C39 N4 1.399(6) . ?
C39 C40 1.491(6) . ?
C40 C41 1.384(6) . ?
C41 C42 1.390(6) . ?
C42 C43 1.480(7) . ?
C43 O8 1.207(5) . ?
C43 N3 1.414(5) . ?
C44 N4 1.460(6) . ?
C46 C52 1.527(7) . ?
C46 C47 1.540(7) . ?
C46 C51 1.543(6) . ?
C47 C48 1.540(6) . ?
C48 C56 1.529(6) . ?
C48 C49 1.533(6) . ?
C48 C53 1.542(6) . ?
C49 C50 1.534(6) . ?
C50 C55 1.534(6) . ?
C50 C51 1.535(6) . ?
C50 C90 1.546(6) . ?
C52 C54 1.528(7) . ?
C53 C54 1.530(6) . ?
C54 C55 1.529(6) . ?
C56 N5 1.465(5) . ?
C57 O9 1.209(5) . ?
C57 N5 1.398(5) . ?
C57 C58 1.496(6) . ?
C58 C66 1.393(6) . ?
C58 C59 1.394(6) . ?
C59 C60 1.386(6) . ?
C60 C64 1.396(6) . ?
C60 C61 1.487(6) . ?
C61 O10 1.211(5) . ?
C61 N6 1.391(6) . ?
C62 O11 1.204(5) . ?
C62 N6 1.399(5) . ?
C62 C64 1.493(6) . ?
C64 C65 1.384(6) . ?
C65 C66 1.391(6) . ?
C66 C67 1.481(6) . ?
C67 O12 1.212(5) . ?
C67 N5 1.397(6) . ?
C68 N6 1.454(6) . ?
C68 C69 1.544(6) . ?
C69 C75 1.529(6) . ?
C69 C70 1.529(6) . ?
C69 C74 1.531(5) . ?
C70 C71 1.528(6) . ?
C71 C78 1.527(7) . ?
C71 C72 1.539(6) . ?
C72 C73 1.527(6) . ?
C73 C79 1.528(5) . ?
C73 C74 1.535(5) . ?
C73 C77 1.539(6) . ?
C75 C76 1.532(6) . ?
C76 C78 1.524(7) . ?
C76 C77 1.539(6) . ?
C79 N7 1.462(5) . ?
C80 O13 1.205(5) . ?
C80 N7 1.401(5) . ?
C80 C81 1.484(6) . ?
C81 C82 1.389(6) . ?
C81 C88 1.393(6) . ?
C82 C83 1.380(6) . ?
C83 C86 1.402(6) . ?
C83 C84 1.496(6) . ?
C84 O14 1.210(5) . ?
C84 N8 1.402(5) . ?
C85 O15 1.212(5) . ?
C85 N8 1.400(5) . ?
C85 C86 1.481(6) . ?
C86 C87 1.382(6) . ?
C87 C88 1.385(6) . ?
C88 C89 1.494(6) . ?
C89 O16 1.205(5) . ?
C89 N7 1.399(5) . ?
C90 N8 1.453(5) . ?
C91 C92 1.501(7) . ?
C92 O17 1.417(6) . ?
C93 O17 1.422(6) . ?
C93 C94 1.501(7) . ?
C95 C96 1.499(7) . ?
C96 O18 1.411(6) . ?
C97 O18 1.416(6) . ?
C97 C98 1.492(8) . ?

loop_
_geom_torsion_atom_site_label_1
_geom_torsion_atom_site_label_2
_geom_torsion_atom_site_label_3
_geom_torsion_atom_site_label_4
_geom_torsion
_geom_torsion_site_symmetry_1
_geom_torsion_site_symmetry_2
_geom_torsion_site_symmetry_3
_geom_torsion_site_symmetry_4
_geom_torsion_publ_flag
C7 C1 C2 C3 -58.9(5) . . . . ?
C6 C1 C2 C3 60.7(5) . . . . ?
C1 C2 C3 C11 176.9(4) . . . . ?
C1 C2 C3 C4 -59.9(5) . . . . ?
C1 C2 C3 C8 58.2(5) . . . . ?
C11 C3 C4 C5 -178.4(3) . . . . ?
C8 C3 C4 C5 -59.3(4) . . . . ?
C2 C3 C4 C5 58.5(4) . . . . ?
C3 C4 C5 C6 -58.5(5) . . . . ?
C3 C4 C5 C44 178.5(3) . . . . ?
C3 C4 C5 C10 59.1(5) . . . . ?
C7 C1 C6 C5 59.5(5) . . . . ?
C2 C1 C6 C5 -60.4(5) . . . . ?
C44 C5 C6 C1 -178.1(4) . . . . ?
C10 C5 C6 C1 -58.1(5) . . . . ?
C4 C5 C6 C1 59.2(5) . . . . ?
C2 C1 C7 C9 59.5(5) . . . . ?
C6 C1 C7 C9 -59.3(5) . . . . ?
C11 C3 C8 C9 -179.7(4) . . . . ?
C4 C3 C8 C9 59.0(5) . . . . ?
C2 C3 C8 C9 -58.7(5) . . . . ?
C1 C7 C9 C10 59.5(5) . . . . ?
C1 C7 C9 C8 -60.2(5) . . . . ?
C3 C8 C9 C10 -59.9(5) . . . . ?
C3 C8 C9 C7 60.2(5) . . . . ?
C7 C9 C10 C5 -59.2(5) . . . . ?
C8 C9 C10 C5 60.7(5) . . . . ?
C6 C5 C10 C9 58.1(5) . . . . ?
C44 C5 C10 C9 179.7(4) . . . . ?
C4 C5 C10 C9 -59.7(5) . . . . ?
C4 C3 C11 N1 -54.9(5) . . . . ?
C8 C3 C11 N1 -174.5(4) . . . . ?
C2 C3 C11 N1 66.3(5) . . . . ?
O1 C12 C13 C14 2.3(7) . . . . ?
N1 C12 C13 C14 -177.7(4) . . . . ?
O1 C12 C13 C20 -176.9(4) . . . . ?
N1 C12 C13 C20 3.0(4) . . . . ?
C20 C13 C14 C15 -1.3(6) . . . . ?
C12 C13 C14 C15 179.6(4) . . . . ?
C13 C14 C15 C18 -0.4(6) . . . . ?
C13 C14 C15 C16 -179.3(4) . . . . ?
C14 C15 C16 O2 -7.8(7) . . . . ?
C18 C15 C16 O2 173.2(4) . . . . ?
C14 C15 C16 N2 174.0(4) . . . . ?
C18 C15 C16 N2 -5.0(4) . . . . ?
C14 C15 C18 C19 2.2(6) . . . . ?
C16 C15 C18 C19 -178.8(4) . . . . ?
C14 C15 C18 C17 -176.5(4) . . . . ?
C16 C15 C18 C17 2.6(4) . . . . ?
O3 C17 C18 C19 3.1(7) . . . . ?
N2 C17 C18 C19 -177.9(4) . . . . ?
O3 C17 C18 C15 -178.4(4) . . . . ?
N2 C17 C18 C15 0.6(4) . . . . ?
C15 C18 C19 C20 -2.0(6) . . . . ?
C17 C18 C19 C20 176.3(4) . . . . ?
C18 C19 C20 C13 0.3(6) . . . . ?
C18 C19 C20 C21 -179.5(4) . . . . ?
C14 C13 C20 C19 1.4(6) . . . . ?
C12 C13 C20 C19 -179.3(4) . . . . ?
C14 C13 C20 C21 -178.8(4) . . . . ?
C12 C13 C20 C21 0.5(4) . . . . ?
C19 C20 C21 O4 -4.5(7) . . . . ?
C13 C20 C21 O4 175.7(4) . . . . ?
C19 C20 C21 N1 175.9(4) . . . . ?
C13 C20 C21 N1 -3.9(4) . . . . ?
N2 C22 C23 C28 58.1(5) . . . . ?
N2 C22 C23 C29 177.3(4) . . . . ?
N2 C22 C23 C24 -63.7(5) . . . . ?
C28 C23 C24 C25 58.7(5) . . . . ?
C29 C23 C24 C25 -59.5(5) . . . . ?
C22 C23 C24 C25 -178.6(4) . . . . ?
C23 C24 C25 C26 -59.6(5) . . . . ?
C23 C24 C25 C32 60.5(5) . . . . ?
C32 C25 C26 C27 -59.7(5) . . . . ?
C24 C25 C26 C27 59.8(5) . . . . ?
C25 C26 C27 C31 59.3(5) . . . . ?
C25 C26 C27 C33 178.4(4) . . . . ?
C25 C26 C27 C28 -59.1(5) . . . . ?
C29 C23 C28 C27 58.9(5) . . . . ?
C22 C23 C28 C27 177.5(4) . . . . ?
C24 C23 C28 C27 -58.7(5) . . . . ?
C31 C27 C28 C23 -59.0(5) . . . . ?
C26 C27 C28 C23 59.0(5) . . . . ?
C33 C27 C28 C23 -178.4(4) . . . . ?
C28 C23 C29 C30 -58.8(5) . . . . ?
C22 C23 C29 C30 -179.0(4) . . . . ?
C24 C23 C29 C30 59.3(5) . . . . ?
C23 C29 C30 C32 -60.6(5) . . . . ?
C23 C29 C30 C31 59.2(5) . . . . ?
C26 C27 C31 C30 -59.9(5) . . . . ?
C33 C27 C31 C30 179.3(4) . . . . ?
C28 C27 C31 C30 58.5(5) . . . . ?
C32 C30 C31 C27 60.9(5) . . . . ?
C29 C30 C31 C27 -58.9(5) . . . . ?
C29 C30 C32 C25 60.2(5) . . . . ?
C31 C30 C32 C25 -59.8(5) . . . . ?
C26 C25 C32 C30 59.6(5) . . . . ?
C24 C25 C32 C30 -60.2(5) . . . . ?
C31 C27 C33 N3 -173.8(3) . . . . ?
C26 C27 C33 N3 67.2(5) . . . . ?
C28 C27 C33 N3 -54.1(5) . . . . ?
O5 C34 C35 C36 -0.3(8) . . . . ?
N3 C34 C35 C36 -179.8(4) . . . . ?
O5 C34 C35 C42 178.4(5) . . . . ?
N3 C34 C35 C42 -1.0(5) . . . . ?
C42 C35 C36 C37 -1.1(6) . . . . ?
C34 C35 C36 C37 177.5(4) . . . . ?
C35 C36 C37 C40 -0.2(6) . . . . ?
C35 C36 C37 C38 179.1(4) . . . . ?
C36 C37 C38 O6 -2.7(8) . . . . ?
C40 C37 C38 O6 176.7(4) . . . . ?
C36 C37 C38 N4 178.0(4) . . . . ?
C40 C37 C38 N4 -2.7(5) . . . . ?
C36 C37 C40 C41 1.5(7) . . . . ?
C38 C37 C40 C41 -177.9(4) . . . . ?
C36 C37 C40 C39 -180.0(4) . . . . ?
C38 C37 C40 C39 0.6(5) . . . . ?
O7 C39 C40 C41 2.2(7) . . . . ?
N4 C39 C40 C41 -180.0(4) . . . . ?
O7 C39 C40 C37 -176.2(4) . . . . ?
N4 C39 C40 C37 1.7(5) . . . . ?
C37 C40 C41 C42 -1.4(6) . . . . ?
C39 C40 C41 C42 -179.5(4) . . . . ?
C40 C41 C42 C35 0.0(6) . . . . ?
C40 C41 C42 C43 177.8(4) . . . . ?
C36 C35 C42 C41 1.2(7) . . . . ?
C34 C35 C42 C41 -177.6(4) . . . . ?
C36 C35 C42 C43 -176.9(4) . . . . ?
C34 C35 C42 C43 4.2(5) . . . . ?
C41 C42 C43 O8 -5.1(8) . . . . ?
C35 C42 C43 O8 172.9(5) . . . . ?
C41 C42 C43 N3 176.3(4) . . . . ?
C35 C42 C43 N3 -5.8(5) . . . . ?
C6 C5 C44 N4 -61.5(5) . . . . ?
C10 C5 C44 N4 178.7(4) . . . . ?
C4 C5 C44 N4 59.9(5) . . . . ?
C52 C46 C47 C48 -59.3(5) . . . . ?
C51 C46 C47 C48 61.0(5) . . . . ?
C46 C47 C48 C56 177.4(4) . . . . ?
C46 C47 C48 C49 -59.3(5) . . . . ?
C46 C47 C48 C53 58.2(5) . . . . ?
C56 C48 C49 C50 -178.2(3) . . . . ?
C47 C48 C49 C50 58.8(5) . . . . ?
C53 C48 C49 C50 -59.4(5) . . . . ?
C48 C49 C50 C55 60.0(5) . . . . ?
C48 C49 C50 C51 -59.4(4) . . . . ?
C48 C49 C50 C90 178.0(3) . . . . ?
C49 C50 C51 C46 60.1(5) . . . . ?
C55 C50 C51 C46 -59.0(5) . . . . ?
C90 C50 C51 C46 -177.4(4) . . . . ?
C52 C46 C51 C50 59.0(5) . . . . ?
C47 C46 C51 C50 -61.3(5) . . . . ?
C47 C46 C52 C54 60.1(5) . . . . ?
C51 C46 C52 C54 -59.5(5) . . . . ?
C56 C48 C53 C54 -179.9(4) . . . . ?
C49 C48 C53 C54 59.0(5) . . . . ?
C47 C48 C53 C54 -59.0(5) . . . . ?
C46 C52 C54 C55 60.0(5) . . . . ?
C46 C52 C54 C53 -60.1(5) . . . . ?
C48 C53 C54 C52 59.9(5) . . . . ?
C48 C53 C54 C55 -60.0(5) . . . . ?
C52 C54 C55 C50 -60.3(5) . . . . ?
C53 C54 C55 C50 59.5(5) . . . . ?
C49 C50 C55 C54 -58.9(5) . . . . ?
C51 C50 C55 C54 60.1(5) . . . . ?
C90 C50 C55 C54 -179.3(4) . . . . ?
C49 C48 C56 N5 -52.0(5) . . . . ?
C47 C48 C56 N5 69.7(5) . . . . ?
C53 C48 C56 N5 -170.6(4) . . . . ?
O9 C57 C58 C66 -175.1(4) . . . . ?
N5 C57 C58 C66 4.3(4) . . . . ?
O9 C57 C58 C59 6.4(8) . . . . ?
N5 C57 C58 C59 -174.2(4) . . . . ?
C66 C58 C59 C60 -0.7(6) . . . . ?
C57 C58 C59 C60 177.7(4) . . . . ?
C58 C59 C60 C64 1.2(6) . . . . ?
C58 C59 C60 C61 -176.6(4) . . . . ?
C59 C60 C61 O10 -4.6(8) . . . . ?
C64 C60 C61 O10 177.4(5) . . . . ?
C59 C60 C61 N6 175.9(4) . . . . ?
C64 C60 C61 N6 -2.2(5) . . . . ?
C59 C60 C64 C65 -0.7(7) . . . . ?
C61 C60 C64 C65 177.5(4) . . . . ?
C59 C60 C64 C62 180.0(4) . . . . ?
C61 C60 C64 C62 -1.8(5) . . . . ?
O11 C62 C64 C65 6.1(7) . . . . ?
N6 C62 C64 C65 -174.2(4) . . . . ?
O11 C62 C64 C60 -174.6(4) . . . . ?
N6 C62 C64 C60 5.1(4) . . . . ?
C60 C64 C65 C66 -0.3(6) . . . . ?
C62 C64 C65 C66 178.9(4) . . . . ?
C64 C65 C66 C58 0.8(6) . . . . ?
C64 C65 C66 C67 -177.6(4) . . . . ?
C59 C58 C66 C65 -0.3(6) . . . . ?
C57 C58 C66 C65 -179.0(4) . . . . ?
C59 C58 C66 C67 178.4(4) . . . . ?
C57 C58 C66 C67 -0.3(4) . . . . ?
C65 C66 C67 O12 -5.1(7) . . . . ?
C58 C66 C67 O12 176.4(4) . . . . ?
C65 C66 C67 N5 174.7(4) . . . . ?
C58 C66 C67 N5 -3.8(4) . . . . ?
N6 C68 C69 C75 169.0(4) . . . . ?
N6 C68 C69 C70 -71.2(5) . . . . ?
N6 C68 C69 C74 50.4(5) . . . . ?
C75 C69 C70 C71 -59.2(5) . . . . ?
C74 C69 C70 C71 59.3(5) . . . . ?
C68 C69 C70 C71 -178.3(4) . . . . ?
C69 C70 C71 C78 59.5(5) . . . . ?
C69 C70 C71 C72 -60.0(5) . . . . ?
C78 C71 C72 C73 -59.8(5) . . . . ?
C70 C71 C72 C73 60.0(5) . . . . ?
C71 C72 C73 C79 178.6(3) . . . . ?
C71 C72 C73 C74 -59.0(5) . . . . ?
C71 C72 C73 C77 59.0(4) . . . . ?
C75 C69 C74 C73 60.4(5) . . . . ?
C70 C69 C74 C73 -58.4(4) . . . . ?
C68 C69 C74 C73 178.5(4) . . . . ?
C72 C73 C74 C69 58.4(5) . . . . ?
C79 C73 C74 C69 -178.5(4) . . . . ?
C77 C73 C74 C69 -60.0(4) . . . . ?
C70 C69 C75 C76 59.0(5) . . . . ?
C74 C69 C75 C76 -59.8(5) . . . . ?
C68 C69 C75 C76 -179.5(4) . . . . ?
C69 C75 C76 C78 -60.1(5) . . . . ?
C69 C75 C76 C77 60.6(5) . . . . ?
C72 C73 C77 C76 -59.2(4) . . . . ?
C79 C73 C77 C76 179.1(4) . . . . ?
C74 C73 C77 C76 59.3(4) . . . . ?
C78 C76 C77 C73 60.7(5) . . . . ?
C75 C76 C77 C73 -60.4(5) . . . . ?
C75 C76 C78 C71 59.8(5) . . . . ?
C77 C76 C78 C71 -61.0(5) . . . . ?
C70 C71 C78 C76 -59.1(5) . . . . ?
C72 C71 C78 C76 60.1(5) . . . . ?
C72 C73 C79 N7 69.6(4) . . . . ?
C74 C73 C79 N7 -52.0(5) . . . . ?
C77 C73 C79 N7 -170.4(3) . . . . ?
O13 C80 C81 C82 0.8(8) . . . . ?
N7 C80 C81 C82 179.6(4) . . . . ?
O13 C80 C81 C88 -177.3(5) . . . . ?
N7 C80 C81 C88 1.5(5) . . . . ?
C88 C81 C82 C83 -1.3(6) . . . . ?
C80 C81 C82 C83 -179.1(4) . . . . ?
C81 C82 C83 C86 1.6(6) . . . . ?
C81 C82 C83 C84 -179.2(4) . . . . ?
C82 C83 C84 O14 0.2(7) . . . . ?
C86 C83 C84 O14 179.5(4) . . . . ?
C82 C83 C84 N8 -179.1(4) . . . . ?
C86 C83 C84 N8 0.2(4) . . . . ?
C82 C83 C86 C87 -0.4(6) . . . . ?
C84 C83 C86 C87 -179.7(4) . . . . ?
C82 C83 C86 C85 177.0(4) . . . . ?
C84 C83 C86 C85 -2.4(4) . . . . ?
O15 C85 C86 C87 3.2(7) . . . . ?
N8 C85 C86 C87 -179.1(4) . . . . ?
O15 C85 C86 C83 -174.0(4) . . . . ?
N8 C85 C86 C83 3.7(4) . . . . ?
C83 C86 C87 C88 -1.3(6) . . . . ?
C85 C86 C87 C88 -178.1(4) . . . . ?
C86 C87 C88 C81 1.7(6) . . . . ?
C86 C87 C88 C89 177.6(4) . . . . ?
C82 C81 C88 C87 -0.4(6) . . . . ?
C80 C81 C88 C87 177.8(4) . . . . ?
C82 C81 C88 C89 -177.1(4) . . . . ?
C80 C81 C88 C89 1.1(4) . . . . ?
C87 C88 C89 O16 -2.0(7) . . . . ?
C81 C88 C89 O16 174.5(4) . . . . ?
C87 C88 C89 N7 -179.8(4) . . . . ?
C81 C88 C89 N7 -3.3(4) . . . . ?
C49 C50 C90 N8 51.1(5) . . . . ?
C55 C50 C90 N8 170.2(4) . . . . ?
C51 C50 C90 N8 -70.1(5) . . . . ?
O1 C12 N1 C21 174.3(4) . . . . ?
C13 C12 N1 C21 -5.7(4) . . . . ?
O1 C12 N1 C11 -3.4(6) . . . . ?
C13 C12 N1 C11 176.7(3) . . . . ?
O4 C21 N1 C12 -173.6(4) . . . . ?
C20 C21 N1 C12 6.0(4) . . . . ?
O4 C21 N1 C11 4.1(6) . . . . ?
C20 C21 N1 C11 -176.3(3) . . . . ?
C3 C11 N1 C12 -88.7(5) . . . . ?
C3 C11 N1 C21 93.9(4) . . . . ?
O2 C16 N2 C17 -172.7(4) . . . . ?
C15 C16 N2 C17 5.5(4) . . . . ?
O2 C16 N2 C22 5.0(6) . . . . ?
C15 C16 N2 C22 -176.8(3) . . . . ?
O3 C17 N2 C16 175.2(4) . . . . ?
C18 C17 N2 C16 -3.9(4) . . . . ?
O3 C17 N2 C22 -2.5(6) . . . . ?
C18 C17 N2 C22 178.4(3) . . . . ?
C23 C22 N2 C16 84.3(5) . . . . ?
C23 C22 N2 C17 -98.4(5) . . . . ?
O5 C34 N3 C43 177.7(4) . . . . ?
C35 C34 N3 C43 -2.8(5) . . . . ?
O5 C34 N3 C33 -2.8(7) . . . . ?
C35 C34 N3 C33 176.7(4) . . . . ?
O8 C43 N3 C34 -173.5(4) . . . . ?
C42 C43 N3 C34 5.3(5) . . . . ?
O8 C43 N3 C33 7.1(7) . . . . ?
C42 C43 N3 C33 -174.2(4) . . . . ?
C27 C33 N3 C34 -91.0(5) . . . . ?
C27 C33 N3 C43 88.5(5) . . . . ?
O6 C38 N4 C39 -175.5(4) . . . . ?
C37 C38 N4 C39 3.9(5) . . . . ?
O6 C38 N4 C44 5.5(7) . . . . ?
C37 C38 N4 C44 -175.1(4) . . . . ?
O7 C39 N4 C38 174.4(4) . . . . ?
C40 C39 N4 C38 -3.5(5) . . . . ?
O7 C39 N4 C44 -6.5(7) . . . . ?
C40 C39 N4 C44 175.5(4) . . . . ?
C5 C44 N4 C38 87.0(5) . . . . ?
C5 C44 N4 C39 -91.8(5) . . . . ?
O12 C67 N5 C57 -173.4(4) . . . . ?
C66 C67 N5 C57 6.8(4) . . . . ?
O12 C67 N5 C56 -3.1(6) . . . . ?
C66 C67 N5 C56 177.1(3) . . . . ?
O9 C57 N5 C67 172.4(4) . . . . ?
C58 C57 N5 C67 -7.0(4) . . . . ?
O9 C57 N5 C56 2.3(7) . . . . ?
C58 C57 N5 C56 -177.1(3) . . . . ?
C48 C56 N5 C67 95.7(5) . . . . ?
C48 C56 N5 C57 -95.3(5) . . . . ?
O10 C61 N6 C62 -173.9(4) . . . . ?
C60 C61 N6 C62 5.7(5) . . . . ?
O10 C61 N6 C68 -1.4(7) . . . . ?
C60 C61 N6 C68 178.2(4) . . . . ?
O11 C62 N6 C61 173.0(4) . . . . ?
C64 C62 N6 C61 -6.7(5) . . . . ?
O11 C62 N6 C68 0.5(7) . . . . ?
C64 C62 N6 C68 -179.3(3) . . . . ?
C69 C68 N6 C61 94.2(5) . . . . ?
C69 C68 N6 C62 -94.1(5) . . . . ?
O16 C89 N7 C80 -173.5(4) . . . . ?
C88 C89 N7 C80 4.4(4) . . . . ?
O16 C89 N7 C79 3.2(6) . . . . ?
C88 C89 N7 C79 -178.9(3) . . . . ?
O13 C80 N7 C89 175.1(4) . . . . ?
C81 C80 N7 C89 -3.8(5) . . . . ?
O13 C80 N7 C79 -1.6(7) . . . . ?
C81 C80 N7 C79 179.6(3) . . . . ?
C73 C79 N7 C89 92.6(5) . . . . ?
C73 C79 N7 C80 -91.2(5) . . . . ?
O15 C85 N8 C84 174.1(4) . . . . ?
C86 C85 N8 C84 -3.7(4) . . . . ?
O15 C85 N8 C90 -6.7(6) . . . . ?
C86 C85 N8 C90 175.5(3) . . . . ?
O14 C84 N8 C85 -177.1(4) . . . . ?
C83 C84 N8 C85 2.3(4) . . . . ?
O14 C84 N8 C90 3.7(6) . . . . ?
C83 C84 N8 C90 -176.9(3) . . . . ?
C50 C90 N8 C85 -88.8(5) . . . . ?
C50 C90 N8 C84 90.3(5) . . . . ?
C91 C92 O17 C93 -166.0(4) . . . . ?
C94 C93 O17 C92 -175.7(4) . . . . ?
C95 C96 O18 C97 172.7(5) . . . . ?
C98 C97 O18 C96 172.6(5) . . . . ?
